data_9000747
loop_
_publ_author_name
'Wenk, H. R.'
'Joswig, W.'
'Tagai, T.'
'Korekawa, M.'
'Smith, B. K.'

_publ_section_title
;
 The average structure of An 62-66 labradorite
 Lake County neutron
 feldspar
;
_journal_name_full 'American Mineralogist'
_journal_page_first 81
_journal_page_last 95
_journal_volume 65
_journal_year 1980
_chemical_formula_sum 'Al0.824 Ca0.325 Na0.175 O4 Si1.174'
_chemical_name_mineral Labradorite
_space_group_IT_number 2
_symmetry_space_group_name_Hall '-P 1 (1/2*x+1/2*y,1/2*x-1/2*y,-z)'
_symmetry_space_group_name_H-M 'C -1'
_cell_angle_alpha 93.461
_cell_angle_beta 116.086
_cell_angle_gamma 90.514
_cell_formula_units_Z 8
_cell_length_a 8.1747
_cell_length_b 12.8706
_cell_length_c 7.1014
_cell_volume 669.302
_exptl_crystal_density_diffrn 2.704
_cod_original_formula_sum 'Ca.325 Na.175 Si1.174 Al.824 O4'
_cod_database_code 9000747

loop_
_symmetry_equiv_pos_as_xyz
x,y,z
1/2+x,1/2+y,z
-x,-y,-z
1/2-x,1/2-y,-z

loop_
_atom_site_aniso_label
_atom_site_aniso_U_11
_atom_site_aniso_U_22
_atom_site_aniso_U_33
_atom_site_aniso_U_12
_atom_site_aniso_U_13
_atom_site_aniso_U_23
Ca1 0.01391 0.04341 0.03834 -0.00477 0.00189 -0.01407
Na1 0.01391 0.04341 0.03834 -0.00477 0.00189 -0.01407
Ca2 0.01363 0.02755 0.02050 0.01670 -0.00733 -0.01944
Na2 0.01363 0.02755 0.02050 0.01670 -0.00733 -0.01944
Si1 0.01336 0.01252 0.01394 -0.00191 0.00000 0.00124
Al1 0.01336 0.01252 0.01394 -0.00191 0.00000 0.00124
Si2 0.01309 0.01670 0.01271 0.00286 0.00071 0.00124
Al2 0.01309 0.01670 0.01271 0.00286 0.00071 0.00124
Si3 0.01391 0.15778 0.00943 0.00095 0.00047 -0.00083
Al3 0.01391 0.15778 0.00943 0.00095 0.00047 -0.00083
Si4 0.01281 0.01002 0.01210 -0.00239 -0.00071 -0.00041
Al4 0.01281 0.01002 0.01210 -0.00239 -0.00071 -0.00041
Oa1 0.03245 0.02421 0.01230 0.00239 0.00922 0.00414
Oa2 0.01336 0.01586 0.02132 -0.00048 0.00402 0.00083
Obo 0.02454 0.02171 0.02973 -0.00286 0.00922 -0.00496
Obm 0.02345 0.02588 0.05495 0.00286 0.01395 -0.00414
Oco 0.01936 0.02338 0.02624 -0.00382 0.00473 0.00621
Ocm 0.02345 0.03256 0.02399 0.00811 0.00520 0.00000
Odo 0.02018 0.02004 0.02050 0.00239 -0.00307 0.00414
Odm 0.02236 0.02588 0.02255 0.00334 -0.01868 -0.00372

loop_
_atom_site_label
_atom_site_fract_x
_atom_site_fract_y
_atom_site_fract_z
_atom_site_occupancy
_atom_site_type_symbol
_atom_site_attached_hydrogens
Ca1 0.26900 0.97500 0.17600 0.32500 Ca 0
Na1 0.26900 0.97500 0.17600 0.17500 Na 0
Ca2 0.27300 0.03200 0.09800 0.32500 Ca 0
Na2 0.27300 0.03200 0.09800 0.17500 Na 0
Si1 0.00530 0.16320 0.21520 0.58700 Si 0
Al1 0.00530 0.16320 0.21520 0.41200 Al 0
Si2 0.00340 0.81630 0.23140 0.58700 Si 0
Al2 0.00340 0.81630 0.23140 0.41200 Al 0
Si3 0.68310 0.10870 0.31580 0.58700 Si 0
Al3 0.68310 0.10870 0.31580 0.41200 Al 0
Si4 0.67960 0.87860 0.35840 0.58700 Si 0
Al4 0.67960 0.87860 0.35840 0.41200 Al 0
Oa1 0.00290 0.12790 0.97940 1.00000 O 0
Oa2 0.57940 0.99130 0.27840 1.00000 O 0
Obo 0.81230 0.10300 0.18820 1.00000 O 0
Obm 0.81600 0.85370 0.24440 1.00000 O 0
Oco 0.01450 0.28690 0.28230 1.00000 O 0
Ocm 0.01170 0.68680 0.21260 1.00000 O 0
Odo 0.19740 0.10650 0.38220 1.00000 O 0
Odm 0.19050 0.86560 0.42990 1.00000 O 0

loop_
_cod_changelog_entry_id
_cod_changelog_entry_author
_cod_changelog_entry_date
_cod_changelog_entry_text
1
;cod-tools version 3.8.0
Id: cif_guess_AMCSD_atom_types 9581 2023-05-17 12:35:41Z saulius
;
2023-05-18T11:36:30+03:00
;Derived atom types and hydrogen counts
from atom names that follow the AMCSD naming convention
(Wat == water, O-H == hydroxyl).
;

loop_
_cod_related_entry_id
_cod_related_entry_database
_cod_related_entry_code
1 AMCSD 0019665
2 AMCSD 0000760

loop_
_[local]_alternative_name_id
_[local]_alternative_name_type
_[local]_alternative_name_source
_[local]_alternative_name_source_id
_[local]_alternative_name_value
1 mineral AMCSD 0019665 "Anorthite"
2 mineral AMCSD 0000760 "Labradorite"

_database_code_amcsd 0019665
